data_2017327
loop_
_publ_author_name
'Huang, Xihe'
'Liu, Zhongqian'
'Huang, Changcang'
'Shen, Lijuan'
'Yan, Xiaobao'

_publ_section_title
;
 New organically templated vanadium tellurites: (H~2~pn)[V~2~TeO~8~]
 (pn is propane-1,3-diamine)
;
_journal_coeditor_code FA3204
_journal_issue 10
_journal_name_full 'Acta Crystallographica Section C'
_journal_page_first m404
_journal_page_last m406
_journal_paper_doi 10.1107/S0108270109038190
_journal_volume 65
_journal_year 2009
_chemical_formula_iupac '(C3 H12 N2) [V2 O8 Te]'
_chemical_formula_moiety 'C3 H12 N2 2+, O8 Te V2 2-'
_chemical_formula_sum 'C3 H12 N2 O8 Te V2'
_chemical_formula_weight 433.63
_chemical_name_systematic
;
poly[propane-1,3-diaminium hexa-\m-oxido-dioxidotellurium(IV)divanadium(V)]
;
_space_group_IT_number 14
_symmetry_cell_setting monoclinic
_symmetry_space_group_name_Hall '-P 2yn'
_symmetry_space_group_name_H-M 'P 1 21/n 1'
_atom_sites_solution_hydrogens geom
_atom_sites_solution_primary direct
_atom_sites_solution_secondary difmap
_audit_creation_method SHELXL-97
_cell_angle_alpha 90.00
_cell_angle_beta 95.71(3)
_cell_angle_gamma 90.00
_cell_formula_units_Z 4
_cell_length_a 8.6312(17)
_cell_length_b 8.4130(17)
_cell_length_c 15.301(3)
_cell_measurement_reflns_used 25
_cell_measurement_temperature 293(2)
_cell_measurement_theta_max 18
_cell_measurement_theta_min 12
_cell_volume 1105.6(4)
_computing_cell_refinement 'CrystalClear (Rigaku, 2002)'
_computing_data_collection 'CrystalClear (Rigaku, 2002)'
_computing_data_reduction 'CrystalClear (Rigaku, 2002)'
_computing_molecular_graphics 'SHELXTL (Sheldrick, 2008)'
_computing_publication_material 'SHELXTL (Sheldrick, 2008)'
_computing_structure_refinement 'SHELXTL (Sheldrick, 2008)'
_computing_structure_solution 'SHELXTL (Sheldrick, 2008)'
_diffrn_ambient_temperature 293(2)
_diffrn_measured_fraction_theta_full 1.000
_diffrn_measured_fraction_theta_max 1.000
_diffrn_measurement_device_type 'Rigaku Mercury CCD area-detector'
_diffrn_measurement_method \w
_diffrn_radiation_monochromator graphite
_diffrn_radiation_source 'fine-focus sealed tube'
_diffrn_radiation_type MoK\a
_diffrn_radiation_wavelength 0.71073
_diffrn_reflns_av_R_equivalents 0.0481
_diffrn_reflns_av_sigmaI/netI 0.0385
_diffrn_reflns_limit_h_max 11
_diffrn_reflns_limit_h_min 0
_diffrn_reflns_limit_k_max 10
_diffrn_reflns_limit_k_min 0
_diffrn_reflns_limit_l_max 19
_diffrn_reflns_limit_l_min -19
_diffrn_reflns_number 10515
_diffrn_reflns_theta_full 27.48
_diffrn_reflns_theta_max 27.48
_diffrn_reflns_theta_min 2.60
_diffrn_standards_decay_% 0
_diffrn_standards_interval_count 0
_diffrn_standards_number 0
_exptl_absorpt_coefficient_mu 4.306
_exptl_absorpt_correction_T_max 0.7822
_exptl_absorpt_correction_T_min 0.6260
_exptl_absorpt_correction_type multi-scan
_exptl_absorpt_process_details '(RAPID-AUTO; Rigaku, 1998)'
_exptl_crystal_colour 'pale brown'
_exptl_crystal_density_diffrn 2.605
_exptl_crystal_density_method 'not measured'
_exptl_crystal_description block
_exptl_crystal_F_000 824
_exptl_crystal_size_max 0.12
_exptl_crystal_size_mid 0.10
_exptl_crystal_size_min 0.06
_refine_diff_density_max 0.701
_refine_diff_density_min -1.857
_refine_ls_extinction_method none
_refine_ls_goodness_of_fit_ref 1.000
_refine_ls_hydrogen_treatment constr
_refine_ls_matrix_type full
_refine_ls_number_parameters 145
_refine_ls_number_reflns 2534
_refine_ls_number_restraints 0
_refine_ls_restrained_S_all 1.000
_refine_ls_R_factor_all 0.0273
_refine_ls_R_factor_gt 0.0207
_refine_ls_shift/su_max 0.001
_refine_ls_shift/su_mean 0.000
_refine_ls_structure_factor_coef Fsqd
_refine_ls_weighting_details 'calc w=1/[\s^2^(Fo^2^)+(0.0260P)^2^+0.2610P] where P=(Fo^2^+2Fc^2^)/3'
_refine_ls_weighting_scheme calc
_refine_ls_wR_factor_gt 0.0510
_refine_ls_wR_factor_ref 0.0523
_reflns_number_gt 2292
_reflns_number_total 2534
_reflns_threshold_expression I>2\s(I)
_cod_data_source_file fa3204.cif
_cod_data_source_block I
_cod_depositor_comments
;
The following automatic conversions were performed:
'_symmetry_cell_setting' value 'Monoclinic' changed to 'monoclinic'
according to '/home/saulius/struct/CIF-dictionaries/cif_core.dic'
dictionary named 'cif_core.dic' version 2.4.1 from 2010-06-29.

Automatic conversion script
Id: cif_fix_enum 1527 2010-12-29 10:47:43Z saulius 

The following automatic conversions were performed:

'_symmetry_cell_setting' value 'Monoclinic' changed to 'monoclinic'
according to /home/saulius/struct/CIF-dictionaries/cif_core.dic
dictionary named 'cif_core.dic' version 2.4.1 from 2010-06-29.

Automatic conversion script
Id: cif_fix_values 1715 2011-07-08 13:25:40Z adriana 
;
_cod_original_cell_volume 1105.5(4)
_cod_original_sg_symbol_H-M 'P 21/n'
_cod_database_code 2017327
_cod_database_fobs_code 2017327

loop_
_symmetry_equiv_pos_as_xyz
'x, y, z'
'-x+1/2, y+1/2, -z+1/2'
'-x, -y, -z'
'x-1/2, -y-1/2, z-1/2'

loop_
_atom_site_type_symbol
_atom_site_label
_atom_site_fract_x
_atom_site_fract_y
_atom_site_fract_z
_atom_site_U_iso_or_equiv
_atom_site_adp_type
_atom_site_calc_flag
_atom_site_refinement_flags
_atom_site_occupancy
_atom_site_disorder_assembly
_atom_site_disorder_group
Te Te1 0.863963(16) 0.450375(18) 0.220130(9) 0.01436(6) Uani d . 1 . .
V V1 0.84702(5) 0.26099(5) 0.41423(3) 0.01581(9) Uani d . 1 . .
V V2 1.03793(5) 0.21466(5) 0.61751(2) 0.01558(9) Uani d . 1 . .
O O1 1.0455(2) 0.4173(2) 0.17084(12) 0.0206(4) Uani d . 1 . .
O O2 0.7449(2) 0.2921(2) 0.15070(11) 0.0218(4) Uani d . 1 . .
O O5 0.7118(2) 0.1141(2) 0.40709(12) 0.0268(4) Uani d . 1 . .
O O7 0.9590(3) 0.0544(2) 0.65393(14) 0.0310(5) Uani d . 1 . .
O O8 0.9657(2) 0.3679(2) 0.66646(13) 0.0289(4) Uani d . 1 . .
O O6 1.0005(2) 0.2198(2) 0.49999(12) 0.0261(4) Uani d . 1 . .
O O4 0.7593(2) 0.4220(3) 0.43582(14) 0.0334(5) Uani d . 1 . .
O O3 0.9174(2) 0.2837(2) 0.30886(11) 0.0207(4) Uani d . 1 . .
C C1 0.3979(3) 0.5139(3) 0.37754(17) 0.0227(5) Uani d . 1 . .
H H1A 0.3596 0.5629 0.4286 0.027 Uiso calc R 1 . .
H H1B 0.5108 0.5132 0.3862 0.027 Uiso calc R 1 . .
C C2 0.3382(3) 0.3441(3) 0.36847(16) 0.0221(5) Uani d . 1 . .
H H2A 0.2267 0.3447 0.3521 0.027 Uiso calc R 1 . .
H H2B 0.3877 0.2900 0.3227 0.027 Uiso calc R 1 . .
C C3 0.3738(3) 0.2570(3) 0.45486(16) 0.0210(5) Uani d . 1 . .
H H3A 0.4855 0.2542 0.4704 0.025 Uiso calc R 1 . .
H H3B 0.3267 0.3129 0.5009 0.025 Uiso calc R 1 . .
N N1 0.3457(2) 0.6083(3) 0.29779(14) 0.0215(4) Uani d . 1 . .
H H1C 0.3818 0.7072 0.3043 0.032 Uiso calc R 1 . .
H H1E 0.2421 0.6102 0.2903 0.032 Uiso calc R 1 . .
H H1D 0.3820 0.5641 0.2511 0.032 Uiso calc R 1 . .
N N2 0.3120(2) 0.0919(3) 0.44732(14) 0.0216(5) Uani d . 1 . .
H H2C 0.3336 0.0417 0.4983 0.032 Uiso calc R 1 . .
H H2D 0.3562 0.0405 0.4054 0.032 Uiso calc R 1 . .
H H2E 0.2094 0.0948 0.4338 0.032 Uiso calc R 1 . .

loop_
_atom_site_aniso_label
_atom_site_aniso_U_11
_atom_site_aniso_U_22
_atom_site_aniso_U_33
_atom_site_aniso_U_12
_atom_site_aniso_U_13
_atom_site_aniso_U_23
Te1 0.01318(10) 0.01649(9) 0.01367(9) 0.00006(5) 0.00266(6) -0.00034(5)
V1 0.0151(2) 0.0193(2) 0.01296(19) -0.00030(16) 0.00081(15) 0.00226(16)
V2 0.01425(19) 0.0197(2) 0.01257(19) 0.00033(16) 0.00034(14) -0.00054(17)
O1 0.0166(8) 0.0220(8) 0.0247(9) 0.0022(7) 0.0092(7) 0.0042(8)
O2 0.0188(9) 0.0224(9) 0.0232(9) -0.0022(7) -0.0027(7) -0.0035(8)
O5 0.0249(10) 0.0311(10) 0.0249(9) -0.0078(9) 0.0045(7) 0.0033(9)
O7 0.0329(11) 0.0325(12) 0.0281(11) -0.0087(9) 0.0049(8) 0.0054(9)
O8 0.0214(9) 0.0332(11) 0.0322(10) 0.0049(9) 0.0029(7) -0.0082(9)
O6 0.0243(9) 0.0355(10) 0.0176(8) 0.0017(9) -0.0021(7) 0.0027(9)
O4 0.0327(12) 0.0310(11) 0.0373(12) 0.0082(9) 0.0078(9) -0.0032(10)
O3 0.0241(9) 0.0232(9) 0.0152(8) 0.0019(8) 0.0035(7) 0.0037(7)
C1 0.0237(13) 0.0211(12) 0.0230(13) -0.0040(11) 0.0005(10) -0.0022(11)
C2 0.0259(13) 0.0192(12) 0.0209(12) -0.0028(11) 0.0001(10) -0.0007(11)
C3 0.0233(13) 0.0197(12) 0.0201(12) -0.0002(10) 0.0027(10) -0.0012(10)
N1 0.0207(10) 0.0200(11) 0.0246(11) 0.0006(9) 0.0061(8) 0.0032(9)
N2 0.0257(12) 0.0204(11) 0.0195(10) 0.0009(10) 0.0063(8) 0.0013(9)

loop_
_atom_type_symbol
_atom_type_description
_atom_type_scat_dispersion_real
_atom_type_scat_dispersion_imag
_atom_type_scat_source
C C 0.0033 0.0016 'International Tables Vol C Tables 4.2.6.8 and 6.1.1.4'
H H 0.0000 0.0000 'International Tables Vol C Tables 4.2.6.8 and 6.1.1.4'
N N 0.0061 0.0033 'International Tables Vol C Tables 4.2.6.8 and 6.1.1.4'
O O 0.0106 0.0060 'International Tables Vol C Tables 4.2.6.8 and 6.1.1.4'
V V 0.3005 0.5294 'International Tables Vol C Tables 4.2.6.8 and 6.1.1.4'
Te Te -0.5308 1.6751 'International Tables Vol C Tables 4.2.6.8 and 6.1.1.4'

loop_
_geom_angle_atom_site_label_1
_geom_angle_atom_site_label_2
_geom_angle_atom_site_label_3
_geom_angle_site_symmetry_1
_geom_angle_site_symmetry_3
_geom_angle
_geom_angle_publ_flag
O1 Te1 O2 . . 95.69(8) y
O1 Te1 O3 . . 91.40(8) y
O2 Te1 O3 . . 87.92(8) y
O1 Te1 O5 . 2_655 85.91(7) y
O2 Te1 O5 . 2_655 82.19(7) y
O3 Te1 O5 . 2_655 169.43(7) y
O1 Te1 O8 . 3_766 85.15(7) y
O2 Te1 O8 . 3_766 171.16(7) y
O3 Te1 O8 . 3_766 83.26(7) y
O5 Te1 O8 2_655 3_766 106.65(7) y
O4 V1 O5 . . 107.03(11) ?
O4 V1 O3 . . 107.78(10) ?
O5 V1 O3 . . 108.26(9) ?
O4 V1 O6 . . 109.90(11) ?
O5 V1 O6 . . 110.98(9) ?
O3 V1 O6 . . 112.68(9) ?
O7 V2 O8 . . 107.58(10) ?
O7 V2 O6 . . 108.78(10) ?
O8 V2 O6 . . 113.49(10) ?
O7 V2 O2 . 4_666 108.19(10) ?
O8 V2 O2 . 4_666 107.76(9) ?
O6 V2 O2 . 4_666 110.87(9) ?
V2 O2 Te1 4_565 . 129.18(10) ?
V1 O5 Te1 . 2_645 126.54(9) ?
V2 O6 V1 . . 141.21(12) ?
V1 O3 Te1 . . 128.22(10) ?
N1 C1 C2 . . 110.8(2) ?
N1 C1 H1A . . 109.5 ?
C2 C1 H1A . . 109.5 ?
N1 C1 H1B . . 109.5 ?
C2 C1 H1B . . 109.5 ?
H1A C1 H1B . . 108.1 ?
C3 C2 C1 . . 109.7(2) ?
C3 C2 H2A . . 109.7 ?
C1 C2 H2A . . 109.7 ?
C3 C2 H2B . . 109.7 ?
C1 C2 H2B . . 109.7 ?
H2A C2 H2B . . 108.2 ?
N2 C3 C2 . . 110.1(2) ?
N2 C3 H3A . . 109.6 ?
C2 C3 H3A . . 109.6 ?
N2 C3 H3B . . 109.6 ?
C2 C3 H3B . . 109.6 ?
H3A C3 H3B . . 108.2 ?
C1 N1 H1C . . 109.5 ?
C1 N1 H1E . . 109.5 ?
H1C N1 H1E . . 109.5 ?
C1 N1 H1D . . 109.5 ?
H1C N1 H1D . . 109.5 ?
H1E N1 H1D . . 109.5 ?
C3 N2 H2C . . 109.5 ?
C3 N2 H2D . . 109.5 ?
H2C N2 H2D . . 109.5 ?
C3 N2 H2E . . 109.5 ?
H2C N2 H2E . . 109.5 ?
H2D N2 H2E . . 109.5 ?

loop_
_geom_bond_atom_site_label_1
_geom_bond_atom_site_label_2
_geom_bond_site_symmetry_2
_geom_bond_distance
_geom_bond_publ_flag
Te1 O1 . 1.8263(17) y
Te1 O2 . 1.9343(18) y
Te1 O3 . 1.9742(18) y
Te1 O5 2_655 2.421(2) y
Te1 O8 3_766 2.646(2) y
V1 O4 . 1.602(2) y
V1 O5 . 1.6957(19) y
V1 O3 . 1.7888(17) y
V1 O6 . 1.8031(19) y
V2 O7 . 1.6339(19) y
V2 O8 . 1.645(2) y
V2 O6 . 1.7954(19) y
V2 O2 4_666 1.8085(18) y
O2 V2 4_565 1.8085(18) ?
O5 Te1 2_645 2.421(2) ?
C1 N1 . 1.488(3) ?
C1 C2 . 1.520(4) ?
C1 H1A . 0.9700 ?
C1 H1B . 0.9700 ?
C2 C3 . 1.516(3) ?
C2 H2A . 0.9700 ?
C2 H2B . 0.9700 ?
C3 N2 . 1.488(3) ?
C3 H3A . 0.9700 ?
C3 H3B . 0.9700 ?
N1 H1C . 0.8900 ?
N1 H1E . 0.8900 ?
N1 H1D . 0.8900 ?
N2 H2C . 0.8900 ?
N2 H2D . 0.8900 ?
N2 H2E . 0.8900 ?

loop_
_geom_hbond_atom_site_label_D
_geom_hbond_atom_site_label_H
_geom_hbond_atom_site_label_A
_geom_hbond_site_symmetry_A
_geom_hbond_distance_DH
_geom_hbond_distance_HA
_geom_hbond_distance_DA
_geom_hbond_angle_DHA
N1 H1C O1 2_655 0.89 1.90 2.789(3) 174.7
N1 H1E O8 3_666 0.89 1.98 2.803(3) 152.9
N1 H1D O7 4_565 0.89 1.96 2.846(3) 174.2
N2 H2C O5 3_656 0.89 2.02 2.846(3) 153.8
N2 H2E O7 3_656 0.89 2.26 2.944(3) 133.6
N2 H2D O1 2_645 0.89 1.83 2.717(3) 173.2
N2 H2E O6 1_455 0.89 2.40 3.077(3) 133.4
